data_7106908
loop_
_publ_author_name
'Bryan Carlson'
'Adelia J. A. Aquino'
'Louisa J. Hope-Weeks'
'Bruce Whittlesey'
'Brian McNerney'
'William L. Hase'
'Clemens Krempner'

_publ_section_title
;
 Homoleptic tris(methoxydimethylsilyl)silanides of the alkaline earth
 metals: first zwitterionic silanides with two naked silyl anions
;
_journal_name_full Chem.Commun.
_journal_page_first 11089
_journal_paper_doi 10.1039/c1cc13933a
_journal_volume 47
_journal_year 2011
_chemical_formula_sum 'C18 H54 O6 Si8 Sr'
_chemical_formula_weight 678.92
_chemical_name_systematic
;
?
;
_space_group_IT_number 64
_symmetry_cell_setting orthorhombic
_symmetry_space_group_name_Hall '-C 2ac 2'
_symmetry_space_group_name_H-M 'C m c a'
_atom_sites_solution_hydrogens geom
_atom_sites_solution_primary direct
_atom_sites_solution_secondary difmap
_audit_creation_method SHELXL-97
_cell_angle_alpha 90.00
_cell_angle_beta 90.00
_cell_angle_gamma 90.00
_cell_formula_units_Z 4
_cell_length_a 16.8439(16)
_cell_length_b 12.8565(12)
_cell_length_c 16.9429(16)
_cell_measurement_temperature 150(2)
_cell_volume 3669.0(6)
_computing_structure_refinement 'SHELXL-97 (Sheldrick, 2008)'
_computing_structure_solution 'SHELXS-97 (Sheldrick, 2008)'
_diffrn_ambient_temperature 150(2)
_diffrn_measured_fraction_theta_full 0.999
_diffrn_measured_fraction_theta_max 0.999
_diffrn_radiation_monochromator graphite
_diffrn_radiation_source 'fine-focus sealed tube'
_diffrn_radiation_type MoK\a
_diffrn_radiation_wavelength 0.71073
_diffrn_reflns_av_R_equivalents 0.0398
_diffrn_reflns_av_sigmaI/netI 0.0174
_diffrn_reflns_limit_h_max 18
_diffrn_reflns_limit_h_min -18
_diffrn_reflns_limit_k_max 13
_diffrn_reflns_limit_k_min -13
_diffrn_reflns_limit_l_max 18
_diffrn_reflns_limit_l_min -18
_diffrn_reflns_number 13774
_diffrn_reflns_theta_full 22.57
_diffrn_reflns_theta_max 22.57
_diffrn_reflns_theta_min 2.33
_exptl_absorpt_coefficient_mu 3.196
_exptl_absorpt_correction_T_max 0.6305
_exptl_absorpt_correction_T_min 0.3908
_exptl_crystal_density_diffrn 1.229
_exptl_crystal_density_method 'not measured'
_exptl_crystal_F_000 1440
_exptl_crystal_size_max 0.36
_exptl_crystal_size_mid 0.19
_exptl_crystal_size_min 0.16
_refine_diff_density_max 0.660
_refine_diff_density_min -0.237
_refine_diff_density_rms 0.053
_refine_ls_extinction_method none
_refine_ls_goodness_of_fit_ref 1.028
_refine_ls_hydrogen_treatment mixed
_refine_ls_matrix_type full
_refine_ls_number_parameters 155
_refine_ls_number_reflns 1259
_refine_ls_number_restraints 0
_refine_ls_restrained_S_all 1.028
_refine_ls_R_factor_all 0.0460
_refine_ls_R_factor_gt 0.0349
_refine_ls_shift/su_max 0.052
_refine_ls_shift/su_mean 0.006
_refine_ls_structure_factor_coef Fsqd
_refine_ls_weighting_details 'calc w=1/[\s^2^(Fo^2^)+(0.0453P)^2^+11.5346P] where P=(Fo^2^+2Fc^2^)/3'
_refine_ls_weighting_scheme calc
_refine_ls_wR_factor_gt 0.0869
_refine_ls_wR_factor_ref 0.0950
_reflns_number_gt 1044
_reflns_number_total 1259
_reflns_threshold_expression >2sigma(I)
_cod_data_source_file c1cc13933a.txt
_cod_data_source_block cksrcmcabrw
_cod_database_code 7106908

loop_
_symmetry_equiv_pos_as_xyz
'x, y, z'
'x, -y, -z'
'-x+1/2, y, -z+1/2'
'-x+1/2, -y, z+1/2'
'x+1/2, y+1/2, z'
'x+1/2, -y+1/2, -z'
'-x+1, y+1/2, -z+1/2'
'-x+1, -y+1/2, z+1/2'
'-x, -y, -z'
'-x, y, z'
'x-1/2, -y, z-1/2'
'x-1/2, y, -z-1/2'
'-x+1/2, -y+1/2, -z'
'-x+1/2, y+1/2, z'
'x, -y+1/2, z-1/2'
'x, y+1/2, -z-1/2'

loop_
_atom_site_label
_atom_site_type_symbol
_atom_site_fract_x
_atom_site_fract_y
_atom_site_fract_z
_atom_site_U_iso_or_equiv
_atom_site_adp_type
_atom_site_occupancy
_atom_site_symmetry_multiplicity
_atom_site_calc_flag
_atom_site_refinement_flags
Sr1 Sr 0.5000 0.5000 0.5000 0.0392(3) Uani 1 4 d S
Si1 Si 0.5000 0.70057(12) 0.65784(9) 0.0591(5) Uani 1 2 d S
Si2 Si 0.5000 0.77559(15) 0.53410(13) 0.0748(8) Uani 0.824(3) 2 d SP
Si3 Si 0.61070(10) 0.59713(11) 0.66614(8) 0.0582(5) Uani 0.824(3) 1 d P
O2 O 0.5000 0.6867(4) 0.4602(3) 0.0737(17) Uani 0.824(3) 2 d SP
O3 O 0.6145(2) 0.5032(3) 0.5959(2) 0.0677(11) Uani 0.824(3) 1 d P
C20 C 0.5000 0.7182(10) 0.3792(7) 0.106(5) Uani 0.824(3) 2 d SP
C21 C 0.5889(8) 0.8583(10) 0.5159(7) 0.108(5) Uani 0.824(3) 1 d P
H21A H 0.6363 0.8142 0.5130 0.162 Uiso 0.824(3) 1 calc PR
H21B H 0.5948 0.9083 0.5591 0.162 Uiso 0.824(3) 1 calc PR
H21C H 0.5823 0.8957 0.4659 0.162 Uiso 0.824(3) 1 calc PR
C30 C 0.6786(4) 0.4267(6) 0.5913(4) 0.112(3) Uani 0.824(3) 1 d P
H30A H 0.7297 0.4628 0.5883 0.168 Uiso 0.824(3) 1 calc PR
H30B H 0.6715 0.3836 0.5441 0.168 Uiso 0.824(3) 1 calc PR
H30C H 0.6774 0.3824 0.6383 0.168 Uiso 0.824(3) 1 calc PR
C31 C 0.7027(7) 0.6758(10) 0.6543(6) 0.087(3) Uani 0.824(3) 1 d P
H31A H 0.7488 0.6341 0.6699 0.131 Uiso 0.824(3) 1 calc PR
H31B H 0.6994 0.7378 0.6878 0.131 Uiso 0.824(3) 1 calc PR
H31C H 0.7082 0.6969 0.5990 0.131 Uiso 0.824(3) 1 calc PR
C32 C 0.6172(6) 0.5277(7) 0.7626(6) 0.069(3) Uani 0.824(3) 1 d P
H32A H 0.5733 0.4780 0.7670 0.104 Uiso 0.824(3) 1 calc PR
H32B H 0.6139 0.5783 0.8058 0.104 Uiso 0.824(3) 1 calc PR
H32C H 0.6679 0.4904 0.7658 0.104 Uiso 0.824(3) 1 calc PR
Si29 Si 0.5000 0.5318(6) 0.7095(4) 0.043(2) Uani 0.176(3) 2 d SP
Si39 Si 0.6100(4) 0.7161(4) 0.5784(4) 0.048(2) Uani 0.176(3) 1 d P
O29 O 0.5000 0.4400(14) 0.6373(10) 0.049(6) Uani 0.176(3) 2 d SP
O39 O 0.6133(8) 0.6265(11) 0.5056(8) 0.047(4) Uani 0.176(3) 1 d P
H20B H 0.543(5) 0.764(7) 0.371(6) 0.18(4) Uiso 0.824(3) 1 d P
C209 C 0.5000 0.325(3) 0.6559(14) 0.100(10) Uani 0.351(5) 2 d SP
C219 C 0.590(3) 0.498(3) 0.771(2) 0.047(10) Uani 0.176(3) 1 d P
C319 C 0.616(2) 0.849(4) 0.532(2) 0.037(8) Uani 0.176(3) 1 d P
C329 C 0.709(3) 0.701(4) 0.628(2) 0.054(10) Uani 0.176(3) 1 d P

loop_
_atom_site_aniso_label
_atom_site_aniso_U_11
_atom_site_aniso_U_22
_atom_site_aniso_U_33
_atom_site_aniso_U_23
_atom_site_aniso_U_13
_atom_site_aniso_U_12
Sr1 0.0630(5) 0.0286(4) 0.0262(4) 0.0047(3) 0.000 0.000
Si1 0.0995(14) 0.0384(9) 0.0393(9) 0.0031(7) 0.000 0.000
Si2 0.146(2) 0.0317(11) 0.0469(12) 0.0086(9) 0.000 0.000
Si3 0.0811(11) 0.0557(9) 0.0377(8) 0.0001(6) -0.0056(7) -0.0049(8)
O2 0.149(5) 0.035(3) 0.038(3) 0.012(2) 0.000 0.000
O3 0.084(3) 0.070(2) 0.049(2) -0.0129(17) -0.0139(18) 0.015(2)
C20 0.231(17) 0.053(7) 0.033(6) 0.014(5) 0.000 0.000
C21 0.204(15) 0.052(6) 0.069(7) 0.017(4) -0.005(7) -0.035(8)
C30 0.098(5) 0.137(7) 0.102(5) -0.016(5) -0.030(4) 0.061(5)
C31 0.101(7) 0.107(9) 0.054(6) 0.021(5) -0.005(5) -0.035(6)
C32 0.096(7) 0.058(6) 0.054(5) 0.009(4) -0.010(5) -0.007(5)
Si29 0.076(6) 0.036(5) 0.015(4) 0.005(3) 0.000 0.000
Si39 0.069(5) 0.033(3) 0.043(4) 0.013(3) -0.022(3) -0.017(3)
O29 0.100(17) 0.025(11) 0.023(10) 0.002(8) 0.000 0.000
O39 0.038(8) 0.047(9) 0.055(9) 0.005(7) -0.004(7) -0.018(6)
C209 0.18(3) 0.10(2) 0.027(13) 0.004(13) 0.000 0.000
C219 0.09(3) 0.029(16) 0.018(13) 0.019(10) -0.032(16) -0.033(14)
C319 0.046(14) 0.047(17) 0.018(13) 0.034(12) 0.010(12) -0.003(12)
C329 0.047(16) 0.07(2) 0.04(2) 0.023(18) -0.017(16) -0.056(15)

loop_
_atom_type_symbol
_atom_type_description
_atom_type_scat_dispersion_real
_atom_type_scat_dispersion_imag
_atom_type_scat_source
C C 0.0033 0.0016 'International Tables Vol C Tables 4.2.6.8 and 6.1.1.4'
H H 0.0000 0.0000 'International Tables Vol C Tables 4.2.6.8 and 6.1.1.4'
O O 0.0106 0.0060 'International Tables Vol C Tables 4.2.6.8 and 6.1.1.4'
Si Si 0.0817 0.0704 'International Tables Vol C Tables 4.2.6.8 and 6.1.1.4'
Sr Sr -1.5307 3.2498 'International Tables Vol C Tables 4.2.6.8 and 6.1.1.4'

loop_
_geom_angle_atom_site_label_1
_geom_angle_atom_site_label_2
_geom_angle_atom_site_label_3
_geom_angle
_geom_angle_site_symmetry_1
_geom_angle_site_symmetry_3
O29 Sr1 O29 179.999(1) . 9_666
O29 Sr1 O2 56.0(4) . 9_666
O29 Sr1 O2 124.0(4) 9_666 9_666
O29 Sr1 O2 124.0(4) . .
O29 Sr1 O2 56.0(4) 9_666 .
O2 Sr1 O2 180.0 9_666 .
O29 Sr1 O39 99.7(4) . .
O29 Sr1 O39 80.3(4) 9_666 .
O2 Sr1 O39 127.9(3) 9_666 .
O2 Sr1 O39 52.1(3) . .
O29 Sr1 O39 80.3(4) . 9_666
O29 Sr1 O39 99.7(4) 9_666 9_666
O2 Sr1 O39 52.1(3) 9_666 9_666
O2 Sr1 O39 127.9(3) . 9_666
O39 Sr1 O39 179.999(1) . 9_666
O29 Sr1 O39 99.7(4) . 10_655
O29 Sr1 O39 80.3(4) 9_666 10_655
O2 Sr1 O39 127.9(3) 9_666 10_655
O2 Sr1 O39 52.1(3) . 10_655
O39 Sr1 O39 99.0(7) . 10_655
O39 Sr1 O39 81.0(7) 9_666 10_655
O29 Sr1 O39 80.3(4) . 2_566
O29 Sr1 O39 99.7(4) 9_666 2_566
O2 Sr1 O39 52.1(3) 9_666 2_566
O2 Sr1 O39 127.9(3) . 2_566
O39 Sr1 O39 81.0(7) . 2_566
O39 Sr1 O39 99.0(7) 9_666 2_566
O39 Sr1 O39 180.000(2) 10_655 2_566
O29 Sr1 O3 52.67(15) . .
O29 Sr1 O3 127.33(15) 9_666 .
O2 Sr1 O3 80.88(11) 9_666 .
O2 Sr1 O3 99.12(11) . .
O39 Sr1 O3 51.9(3) . .
O39 Sr1 O3 128.1(3) 9_666 .
O39 Sr1 O3 123.1(3) 10_655 .
O39 Sr1 O3 56.9(3) 2_566 .
O29 Sr1 O3 127.33(15) . 9_666
O29 Sr1 O3 52.67(15) 9_666 9_666
O2 Sr1 O3 99.12(11) 9_666 9_666
O2 Sr1 O3 80.88(11) . 9_666
O39 Sr1 O3 128.1(3) . 9_666
O39 Sr1 O3 51.9(3) 9_666 9_666
O39 Sr1 O3 56.9(3) 10_655 9_666
O39 Sr1 O3 123.1(3) 2_566 9_666
O3 Sr1 O3 180.0 . 9_666
O29 Sr1 O3 52.67(15) . 10_655
O29 Sr1 O3 127.33(15) 9_666 10_655
O2 Sr1 O3 80.88(11) 9_666 10_655
O2 Sr1 O3 99.12(11) . 10_655
O39 Sr1 O3 123.1(3) . 10_655
O39 Sr1 O3 56.9(3) 9_666 10_655
O39 Sr1 O3 51.9(3) 10_655 10_655
O39 Sr1 O3 128.1(3) 2_566 10_655
O3 Sr1 O3 99.75(17) . 10_655
O3 Sr1 O3 80.25(17) 9_666 10_655
O29 Sr1 O3 127.33(15) . 2_566
O29 Sr1 O3 52.67(15) 9_666 2_566
O2 Sr1 O3 99.12(11) 9_666 2_566
O2 Sr1 O3 80.88(11) . 2_566
O39 Sr1 O3 56.9(3) . 2_566
O39 Sr1 O3 123.1(3) 9_666 2_566
O39 Sr1 O3 128.1(3) 10_655 2_566
O39 Sr1 O3 51.9(3) 2_566 2_566
O3 Sr1 O3 80.25(17) . 2_566
O3 Sr1 O3 99.75(17) 9_666 2_566
O3 Sr1 O3 180.0 10_655 2_566
Si3 Si1 Si3 108.71(10) 10_655 .
Si3 Si1 Si39 55.35(15) 10_655 10_655
Si3 Si1 Si39 137.84(16) . 10_655
Si3 Si1 Si39 137.84(16) 10_655 .
Si3 Si1 Si39 55.35(15) . .
Si39 Si1 Si39 107.4(3) 10_655 .
Si3 Si1 Si2 107.33(6) 10_655 .
Si3 Si1 Si2 107.33(6) . .
Si39 Si1 Si2 55.36(14) 10_655 .
Si39 Si1 Si2 55.36(14) . .
Si3 Si1 Si29 55.91(6) 10_655 .
Si3 Si1 Si29 55.91(6) . .
Si39 Si1 Si29 107.44(18) 10_655 .
Si39 Si1 Si29 107.44(18) . .
Si2 Si1 Si29 136.7(2) . .
O2 Si2 C21 105.2(4) . 10_655
O2 Si2 C21 105.2(4) . .
C21 Si2 C21 107.0(8) 10_655 .
O2 Si2 Si39 91.0(2) . 10_655
C21 Si2 Si39 64.3(4) 10_655 10_655
C21 Si2 Si39 163.4(5) . 10_655
O2 Si2 C319 106.4(13) . 10_655
C21 Si2 C319 12.9(11) 10_655 10_655
C21 Si2 C319 118.2(10) . 10_655
Si39 Si2 C319 51.8(11) 10_655 10_655
O2 Si2 Si1 112.90(18) . .
C21 Si2 Si1 112.9(3) 10_655 .
C21 Si2 Si1 112.9(3) . .
Si39 Si2 Si1 62.10(18) 10_655 .
C319 Si2 Si1 101.3(9) 10_655 .
O3 Si3 C31 106.3(4) . .
O3 Si3 C32 105.8(4) . .
C31 Si3 C32 107.8(4) . .
O3 Si3 Si1 113.56(15) . .
C31 Si3 Si1 110.8(4) . .
C32 Si3 Si1 112.3(4) . .
C20 O2 Si2 121.2(6) . .
C20 O2 Sr1 122.1(6) . .
Si2 O2 Sr1 116.7(2) . .
C30 O3 Si3 122.9(4) . .
C30 O3 Sr1 121.3(3) . .
Si3 O3 Sr1 115.79(18) . .
C209 C20 O2 120(2) 9_666 .
O29 Si29 C219 103.8(16) . 10_655
O29 Si29 C219 103.8(15) . .
C219 Si29 C219 107(2) 10_655 .
O29 Si29 C32 106.4(4) . 10_655
C219 Si29 C32 15.4(9) 10_655 10_655
C219 Si29 C32 119.7(13) . 10_655
O29 Si29 Si3 91.5(4) . 10_655
C219 Si29 Si3 65.6(10) 10_655 10_655
C219 Si29 Si3 164.4(16) . 10_655
C32 Si29 Si3 50.9(2) 10_655 10_655
O29 Si29 Si1 112.1(7) . .
C219 Si29 Si1 114.7(9) 10_655 .
C219 Si29 Si1 114.7(9) . .
C32 Si29 Si1 100.2(3) 10_655 .
Si3 Si29 Si1 61.00(18) 10_655 .
O39 Si39 C319 108.3(15) . .
O39 Si39 C329 103.1(18) . .
C319 Si39 C329 103.7(16) . .
O39 Si39 Si1 113.3(5) . .
C319 Si39 Si1 111.3(11) . .
C329 Si39 Si1 116.4(12) . .
C209 O29 Si29 122.0(15) . .
C209 O29 Sr1 120.3(14) . .
Si29 O29 Sr1 117.7(9) . .
Si39 O39 Sr1 116.4(7) . .
C20 C209 O29 121(3) 9_666 .

loop_
_geom_bond_atom_site_label_1
_geom_bond_atom_site_label_2
_geom_bond_distance
_geom_bond_site_symmetry_2
Sr1 O29 2.451(17) .
Sr1 O29 2.452(17) 9_666
Sr1 O2 2.493(4) 9_666
Sr1 O2 2.493(4) .
Sr1 O39 2.509(13) .
Sr1 O39 2.509(13) 9_666
Sr1 O39 2.509(13) 10_655
Sr1 O39 2.509(13) 2_566
Sr1 O3 2.521(4) .
Sr1 O3 2.521(4) 9_666
Sr1 O3 2.521(4) 10_655
Sr1 O3 2.521(4) 2_566
Si1 Si3 2.2946(18) 10_655
Si1 Si3 2.2946(18) .
Si1 Si39 2.298(7) 10_655
Si1 Si39 2.298(7) .
Si1 Si2 2.308(3) .
Si1 Si29 2.339(8) .
Si2 O2 1.695(5) .
Si2 C21 1.861(13) 10_655
Si2 C21 1.861(13) .
Si2 Si39 2.140(6) 10_655
Si2 C319 2.16(4) 10_655
Si3 O3 1.697(3) .
Si3 C31 1.861(10) .
Si3 C32 1.866(9) .
O2 C20 1.431(11) .
O3 C30 1.463(7) .
C20 C209 0.81(2) 9_666
Si29 O29 1.699(19) .
Si29 C219 1.90(4) 10_655
Si29 C219 1.90(4) .
Si29 C32 2.171(11) 10_655
Si29 Si3 2.173(4) 10_655
Si39 O39 1.688(16) .
Si39 C319 1.88(4) .
Si39 C329 1.88(4) .
O29 C209 1.51(4) .
C209 C20 0.81(2) 9_666
